data_4124432
loop_
_publ_author_name
'Firor, R.L.'
'Seff, K.'

_publ_section_title
;
 Five-coordinate europium(IV) and zero-coordinate europium(II). Crystal
 structure of dehydrated near-fully europium(II)-exchanged zeolite A,
 Eu5.5 Na-A partially oxidized by chlorine
;
_journal_name_full 'Journal of the American Chemical Society'
_journal_page_first 978
_journal_page_last 980
_journal_volume 100
_journal_year 1978
_chemical_formula_sum 'Al12 Cl8 Eu5.48 Na O48 Si12'
_chemical_name_systematic '(Eu Cl2)4 Eu1.48 Na Si12 Al12 O48'
_space_group_IT_number 221
_symmetry_space_group_name_Hall '-P 4 2 3'
_symmetry_space_group_name_H-M 'P m -3 m'
_cell_angle_alpha 90
_cell_angle_beta 90
_cell_angle_gamma 90
_cell_formula_units_Z 1
_cell_length_a 12.251
_cell_length_b 12.251
_cell_length_c 12.251
_cell_volume 1838.716
_citation_journal_id_ASTM JACSAT
_cod_data_source_file Firor_JACSAT_1978_282.cif
_cod_data_source_block Al12Cl8Eu5.48Na1O48Si12
_cod_original_formula_sum 'Al12 Cl8 Eu5.48 Na1 O48 Si12'
_cod_database_code 4124432

loop_
_symmetry_equiv_pos_as_xyz
x,y,z
-y,x,z
-x,-y,z
y,-x,z
x,-y,-z
y,x,-z
-x,y,-z
-y,-x,-z
z,x,y
-x,z,y
-z,-x,y
x,-z,y
z,-x,-y
x,z,-y
-z,x,-y
-x,-z,-y
y,z,x
y,-z,-x
z,y,-x
-y,z,-x
-z,-y,-x
-y,-z,x
z,-y,x
-z,y,x
-x,-y,-z
y,-x,-z
x,y,-z
-y,x,-z
-x,y,z
-y,-x,z
x,-y,z
y,x,z
-z,-x,-y
x,-z,-y
z,x,-y
-x,z,-y
-z,x,y
-x,-z,y
z,-x,y
x,z,y
-y,-z,-x
-y,z,x
-z,-y,x
y,-z,x
z,y,x
y,z,-x
-z,y,-x
z,-y,-x

loop_
_atom_site_label
_atom_site_type_symbol
_atom_site_fract_x
_atom_site_fract_y
_atom_site_fract_z
_atom_site_occupancy
_atom_site_U_iso_or_equiv
Si1 Si+4 0 0.1846 0.373 0.5 0.0
Eu3 Eu+2 0.1032 0.5 0.5 0.1666 0.0
O3 O-2 0.1122 0.1122 0.3412 1 0.0
Al1 Al+3 0 0.1846 0.373 0.5 0.0
Cl2 Cl-1 0.1054 0.1054 0.1054 0.5 0.0
Eu1 Eu+2 0.2027 0.2027 0.2027 0.0625 0.0
O2 O-2 0 0.2818 0.2818 1 0.0
Eu2 Eu+4 0.2027 0.2027 0.2027 0.4975 0.0
O1 O-2 0 0.2242 0.5 1 0.0
Cl1 Cl-1 0.3214 0.3214 0.3214 0.5 0.0
